data_4128482
loop_
_publ_author_name
'Arz, Marius I.'
'Annibale, Vincent T.'
'Kelly, Nicole L.'
'Hanna, John V.'
'Manners, Ian'

_publ_section_title
;
 Ring-Opening Polymerization of Cyclic Phosphonates: Access to Inorganic
 Polymers with a P<sup>V</sup>-O Main Chain.
;
_journal_issue 7
_journal_name_full 'Journal of the American Chemical Society'
_journal_page_first 2894
_journal_page_last 2899
_journal_paper_doi 10.1021/jacs.8b13435
_journal_volume 141
_journal_year 2019
_chemical_formula_moiety 'C31 H15 B F15 N2 O2 P'
_chemical_formula_sum 'C31 H15 B F15 N2 O2 P'
_chemical_formula_weight 774.23
_space_group_crystal_system monoclinic
_space_group_IT_number 14
_space_group_name_Hall '-P 2ybc'
_space_group_name_H-M_alt 'P 1 21/c 1'
_atom_sites_solution_hydrogens geom
_atom_sites_solution_primary dual
_audit_creation_date 2018-02-23
_audit_creation_method
;
Olex2 1.2
(compiled 2017.08.10 svn.r3458 for OlexSys, GUI svn.r5381)
;
_cell_angle_alpha 90
_cell_angle_beta 94.418(2)
_cell_angle_gamma 90
_cell_formula_units_Z 4
_cell_length_a 9.6015(3)
_cell_length_b 22.5281(7)
_cell_length_c 14.3198(4)
_cell_measurement_reflns_used 5809
_cell_measurement_temperature 100(2)
_cell_measurement_theta_max 27.21
_cell_measurement_theta_min 2.31
_cell_volume 3088.22(16)
_computing_molecular_graphics 'Olex2 (Dolomanov et al., 2009)'
_computing_publication_material 'Olex2 (Dolomanov et al., 2009)'
_computing_structure_refinement 'ShelXL (Sheldrick, 2015)'
_computing_structure_solution 'ShelXT (Sheldrick, 2015)'
_diffrn_ambient_temperature 100.05
_diffrn_measured_fraction_theta_full 0.999
_diffrn_measured_fraction_theta_max 0.996
_diffrn_measurement_device_type 'Bruker APEX-II CCD'
_diffrn_measurement_method '\f and \w scans'
_diffrn_radiation_monochromator graphite
_diffrn_radiation_type MoK\a
_diffrn_radiation_wavelength 0.71073
_diffrn_reflns_av_R_equivalents 0.0566
_diffrn_reflns_av_unetI/netI 0.0539
_diffrn_reflns_Laue_measured_fraction_full 0.999
_diffrn_reflns_Laue_measured_fraction_max 0.996
_diffrn_reflns_limit_h_max 12
_diffrn_reflns_limit_h_min -12
_diffrn_reflns_limit_k_max 29
_diffrn_reflns_limit_k_min -29
_diffrn_reflns_limit_l_max 18
_diffrn_reflns_limit_l_min -18
_diffrn_reflns_number 28125
_diffrn_reflns_point_group_measured_fraction_full 0.999
_diffrn_reflns_point_group_measured_fraction_max 0.996
_diffrn_reflns_theta_full 25.242
_diffrn_reflns_theta_max 27.608
_diffrn_reflns_theta_min 1.689
_diffrn_standards_number 0
_exptl_absorpt_coefficient_mu 0.215
_exptl_absorpt_correction_T_max 0.7456
_exptl_absorpt_correction_T_min 0.5827
_exptl_absorpt_correction_type multi-scan
_exptl_absorpt_process_details
'SADABS-2014/5 (Bruker,2014/5) was used for absorption correction. wR2(int) was 0.0724 before and 0.0485 after correction. The Ratio of minimum to maximum transmission is 0.7815. The \l/2 correction factor is Not present.'
_exptl_crystal_colour colourless
_exptl_crystal_colour_primary colourless
_exptl_crystal_density_diffrn 1.665
_exptl_crystal_description plate
_exptl_crystal_F_000 1544
_exptl_crystal_size_max 0.35
_exptl_crystal_size_mid 0.25
_exptl_crystal_size_min 0.07
_refine_diff_density_max 1.184
_refine_diff_density_min -0.507
_refine_diff_density_rms 0.091
_refine_ls_extinction_method none
_refine_ls_goodness_of_fit_ref 1.153
_refine_ls_hydrogen_treatment constr
_refine_ls_matrix_type full
_refine_ls_number_parameters 471
_refine_ls_number_reflns 7156
_refine_ls_number_restraints 0
_refine_ls_restrained_S_all 1.153
_refine_ls_R_factor_all 0.0980
_refine_ls_R_factor_gt 0.0722
_refine_ls_shift/su_max 0.000
_refine_ls_shift/su_mean 0.000
_refine_ls_structure_factor_coef Fsqd
_refine_ls_weighting_details 'w=1/[\s^2^(Fo^2^)+(0.0520P)^2^+8.0440P] where P=(Fo^2^+2Fc^2^)/3'
_refine_ls_weighting_scheme calc
_refine_ls_wR_factor_gt 0.1550
_refine_ls_wR_factor_ref 0.1644
_reflns_Friedel_coverage 0.000
_reflns_number_gt 5438
_reflns_number_total 7156
_reflns_threshold_expression 'I > 2\s(I)'
_cod_data_source_file ja8b13435_si_002.cif
_cod_data_source_block 2Ph_B(C6F5)3
_cod_database_code 4128482
_shelx_shelxl_version_number 2014/7
_shelx_space_group_comment
;
The symmetry employed for this shelxl refinement is uniquely defined
by the following loop, which should always be used as a source of
symmetry information in preference to the above space-group names.
They are only intended as comments.
;
_shelx_estimated_absorpt_t_max 0.985
_shelx_estimated_absorpt_t_min 0.929
_olex2_refinement_description
;
1. Fixed Uiso
 At 1.2 times of:
  All C(H) groups
 At 1.5 times of:
  All C(H,H,H) groups
2.a Aromatic/amide H refined with riding coordinates:
 C2(H2), C3(H3), C4(H4), C5(H5), C6(H6), C7(H7), C8(H8), C10(H10), C11(H11)
2.b Idealised Me refined as rotating group:
 C12(H12A,H12B,H12C), C13(H13A,H13B,H13C)
;
_olex2_submission_special_instructions 'No special instructions were received'

loop_
_space_group_symop_operation_xyz
'x, y, z'
'-x, y+1/2, -z+1/2'
'-x, -y, -z'
'x, -y-1/2, z-1/2'

loop_
_atom_site_label
_atom_site_type_symbol
_atom_site_fract_x
_atom_site_fract_y
_atom_site_fract_z
_atom_site_U_iso_or_equiv
_atom_site_adp_type
_atom_site_occupancy
_atom_site_site_symmetry_order
_atom_site_calc_flag
_atom_site_refinement_flags_posn
P1 P 0.05747(9) 0.69233(4) 0.64566(6) 0.01255(19) Uani 1 1 d .
B1 B 0.3472(4) 0.69905(17) 0.6609(2) 0.0115(7) Uani 1 1 d .
O1 O 0.2033(2) 0.68270(10) 0.69396(15) 0.0124(5) Uani 1 1 d .
O2 O 0.0358(3) 0.70031(11) 0.54426(16) 0.0181(5) Uani 1 1 d .
N1 N 0.0062(3) 0.75933(13) 0.69598(18) 0.0130(6) Uani 1 1 d .
N2 N -0.1050(3) 0.92032(14) 0.8086(2) 0.0191(6) Uani 1 1 d .
F1 F 0.2978(2) 0.75681(10) 0.46865(13) 0.0212(5) Uani 1 1 d .
F2 F 0.2241(2) 0.86812(11) 0.43810(14) 0.0275(5) Uani 1 1 d .
F3 F 0.2146(3) 0.94626(10) 0.58125(16) 0.0315(6) Uani 1 1 d .
F4 F 0.2788(3) 0.90908(10) 0.76090(15) 0.0264(5) Uani 1 1 d .
F5 F 0.3510(2) 0.79675(9) 0.79547(13) 0.0177(4) Uani 1 1 d .
F6 F 0.5723(2) 0.71999(10) 0.54159(14) 0.0205(5) Uani 1 1 d .
F7 F 0.6597(2) 0.64845(11) 0.40867(15) 0.0271(5) Uani 1 1 d .
F8 F 0.5280(3) 0.54362(11) 0.36919(15) 0.0295(5) Uani 1 1 d .
F9 F 0.2996(2) 0.51346(10) 0.46149(16) 0.0279(5) Uani 1 1 d .
F10 F 0.2075(2) 0.58311(9) 0.58986(14) 0.0194(4) Uani 1 1 d .
F11 F 0.3431(2) 0.59162(9) 0.77281(14) 0.0183(4) Uani 1 1 d .
F12 F 0.5096(2) 0.56418(10) 0.92333(16) 0.0287(5) Uani 1 1 d .
F13 F 0.7312(2) 0.63507(11) 0.97833(16) 0.0328(6) Uani 1 1 d .
F14 F 0.7800(2) 0.73445(11) 0.87948(16) 0.0277(5) Uani 1 1 d .
F15 F 0.6091(2) 0.76610(10) 0.73265(14) 0.0219(5) Uani 1 1 d .
C1 C -0.0524(3) 0.63803(16) 0.6919(2) 0.0149(7) Uani 1 1 d .
C2 C -0.0105(4) 0.60469(18) 0.7713(3) 0.0212(8) Uani 1 1 d .
H2 H 0.0791 0.6109 0.8028 0.025 Uiso 1 1 calc R
C3 C -0.0994(4) 0.56271(18) 0.8040(3) 0.0257(9) Uani 1 1 d .
H3 H -0.0712 0.5402 0.8583 0.031 Uiso 1 1 calc R
C4 C -0.2304(4) 0.55319(17) 0.7576(3) 0.0226(8) Uani 1 1 d .
H4 H -0.2911 0.5241 0.7801 0.027 Uiso 1 1 calc R
C5 C -0.2719(4) 0.58589(17) 0.6790(3) 0.0201(8) Uani 1 1 d .
H5 H -0.3612 0.5792 0.6474 0.024 Uiso 1 1 calc R
C6 C -0.1838(4) 0.62846(17) 0.6458(2) 0.0182(7) Uani 1 1 d .
H6 H -0.2129 0.6511 0.5918 0.022 Uiso 1 1 calc R
C7 C 0.0428(3) 0.77276(16) 0.7884(2) 0.0146(7) Uani 1 1 d .
H7 H 0.0944 0.7444 0.8261 0.018 Uiso 1 1 calc R
C8 C 0.0082(3) 0.82472(16) 0.8275(2) 0.0153(7) Uani 1 1 d .
H8 H 0.0367 0.8325 0.8913 0.018 Uiso 1 1 calc R
C9 C -0.0711(3) 0.86791(16) 0.7735(2) 0.0145(7) Uani 1 1 d .
C10 C -0.1117(4) 0.85208(17) 0.6788(2) 0.0172(7) Uani 1 1 d .
H10 H -0.1670 0.8788 0.6402 0.021 Uiso 1 1 calc R
C11 C -0.0726(4) 0.79976(16) 0.6434(2) 0.0162(7) Uani 1 1 d .
H11 H -0.1005 0.7906 0.5799 0.019 Uiso 1 1 calc R
C12 C -0.0579(4) 0.93798(19) 0.9042(3) 0.0282(9) Uani 1 1 d .
H12A H -0.0777 0.9060 0.9477 0.042 Uiso 1 1 calc GR
H12B H -0.1071 0.9741 0.9209 0.042 Uiso 1 1 calc GR
H12C H 0.0429 0.9456 0.9080 0.042 Uiso 1 1 calc GR
C13 C -0.1911(4) 0.96261(17) 0.7520(3) 0.0230(8) Uani 1 1 d .
H13A H -0.1440 0.9729 0.6958 0.035 Uiso 1 1 calc GR
H13B H -0.2048 0.9986 0.7887 0.035 Uiso 1 1 calc GR
H13C H -0.2819 0.9446 0.7334 0.035 Uiso 1 1 calc GR
C14 C 0.3323(3) 0.76978(16) 0.6342(2) 0.0136(7) Uani 1 1 d .
C15 C 0.2977(4) 0.79207(16) 0.5449(2) 0.0158(7) Uani 1 1 d .
C16 C 0.2598(4) 0.85038(17) 0.5265(2) 0.0185(7) Uani 1 1 d .
C17 C 0.2540(4) 0.89020(17) 0.5987(3) 0.0203(8) Uani 1 1 d .
C18 C 0.2875(4) 0.87078(16) 0.6890(2) 0.0175(7) Uani 1 1 d .
C19 C 0.3251(3) 0.81277(16) 0.7046(2) 0.0137(7) Uani 1 1 d .
C20 C 0.3852(3) 0.65625(15) 0.5734(2) 0.0127(7) Uani 1 1 d .
C21 C 0.4999(4) 0.66900(16) 0.5232(2) 0.0159(7) Uani 1 1 d .
C22 C 0.5479(4) 0.63274(17) 0.4546(2) 0.0183(7) Uani 1 1 d .
C23 C 0.4820(4) 0.57999(17) 0.4345(2) 0.0206(8) Uani 1 1 d .
C24 C 0.3674(4) 0.56495(16) 0.4808(2) 0.0184(7) Uani 1 1 d .
C25 C 0.3216(3) 0.60305(16) 0.5489(2) 0.0147(7) Uani 1 1 d .
C26 C 0.4602(3) 0.68284(15) 0.7487(2) 0.0129(7) Uani 1 1 d .
C27 C 0.4450(3) 0.63103(16) 0.7998(2) 0.0149(7) Uani 1 1 d .
C28 C 0.5318(4) 0.61506(16) 0.8772(2) 0.0179(7) Uani 1 1 d .
C29 C 0.6435(4) 0.65056(18) 0.9048(2) 0.0207(8) Uani 1 1 d .
C30 C 0.6676(3) 0.70098(17) 0.8545(2) 0.0182(7) Uani 1 1 d .
C31 C 0.5769(4) 0.71592(16) 0.7784(2) 0.0153(7) Uani 1 1 d .

loop_
_atom_site_aniso_label
_atom_site_aniso_U_11
_atom_site_aniso_U_22
_atom_site_aniso_U_33
_atom_site_aniso_U_23
_atom_site_aniso_U_13
_atom_site_aniso_U_12
P1 0.0103(4) 0.0185(4) 0.0084(4) -0.0033(3) -0.0016(3) 0.0018(3)
B1 0.0128(17) 0.0148(19) 0.0066(16) -0.0011(14) -0.0003(13) -0.0007(14)
O1 0.0109(11) 0.0182(12) 0.0078(11) -0.0009(9) -0.0007(8) 0.0000(9)
O2 0.0191(13) 0.0246(14) 0.0098(11) -0.0035(10) -0.0035(9) 0.0051(11)
N1 0.0115(13) 0.0197(15) 0.0072(12) -0.0007(11) -0.0026(10) -0.0008(11)
N2 0.0197(16) 0.0219(16) 0.0156(15) -0.0049(12) 0.0007(12) 0.0038(13)
F1 0.0276(12) 0.0265(12) 0.0089(9) -0.0035(8) -0.0024(8) 0.0064(9)
F2 0.0352(13) 0.0355(14) 0.0114(10) 0.0090(9) -0.0007(9) 0.0130(11)
F3 0.0505(16) 0.0181(12) 0.0250(12) 0.0064(9) -0.0021(11) 0.0094(11)
F4 0.0439(14) 0.0181(11) 0.0167(11) -0.0064(9) -0.0007(9) 0.0031(10)
F5 0.0242(11) 0.0197(11) 0.0083(9) 0.0000(8) -0.0034(8) 0.0010(9)
F6 0.0184(11) 0.0218(11) 0.0218(11) -0.0018(9) 0.0046(8) -0.0022(9)
F7 0.0248(12) 0.0369(14) 0.0209(11) 0.0023(10) 0.0111(9) 0.0063(10)
F8 0.0357(13) 0.0340(14) 0.0196(11) -0.0063(10) 0.0067(9) 0.0143(11)
F9 0.0365(13) 0.0208(12) 0.0260(12) -0.0112(9) -0.0009(10) 0.0002(10)
F10 0.0197(11) 0.0205(11) 0.0179(10) -0.0033(8) 0.0012(8) -0.0037(9)
F11 0.0150(10) 0.0153(10) 0.0236(11) -0.0009(8) -0.0041(8) -0.0029(8)
F12 0.0333(13) 0.0249(12) 0.0264(12) 0.0126(10) -0.0086(10) 0.0000(10)
F13 0.0287(13) 0.0439(15) 0.0225(12) 0.0044(10) -0.0185(10) 0.0013(11)
F14 0.0146(11) 0.0345(13) 0.0323(13) -0.0063(10) -0.0084(9) -0.0051(10)
F15 0.0188(11) 0.0252(12) 0.0212(11) 0.0042(9) -0.0017(8) -0.0077(9)
C1 0.0107(16) 0.0158(17) 0.0179(17) -0.0069(13) 0.0001(12) 0.0019(13)
C2 0.0125(17) 0.029(2) 0.0208(19) 0.0003(15) -0.0041(14) 0.0004(15)
C3 0.022(2) 0.025(2) 0.029(2) 0.0072(17) -0.0023(16) 0.0039(16)
C4 0.0186(18) 0.0166(19) 0.033(2) -0.0036(16) 0.0066(15) -0.0016(15)
C5 0.0108(16) 0.0211(19) 0.028(2) -0.0096(15) -0.0006(14) -0.0002(14)
C6 0.0173(17) 0.0214(19) 0.0153(17) -0.0077(14) -0.0015(13) 0.0014(14)
C7 0.0161(17) 0.0198(18) 0.0074(15) 0.0027(13) -0.0020(12) -0.0008(14)
C8 0.0151(17) 0.0230(19) 0.0077(15) -0.0013(13) 0.0006(12) -0.0013(14)
C9 0.0125(16) 0.0178(18) 0.0135(16) -0.0026(13) 0.0025(12) -0.0015(13)
C10 0.0163(17) 0.0229(19) 0.0119(16) 0.0028(14) -0.0032(13) 0.0038(14)
C11 0.0138(16) 0.0248(19) 0.0097(15) -0.0026(14) -0.0021(12) 0.0015(14)
C12 0.031(2) 0.032(2) 0.021(2) -0.0127(17) -0.0019(16) 0.0046(18)
C13 0.026(2) 0.0196(19) 0.0235(19) -0.0016(15) 0.0013(15) 0.0051(16)
C14 0.0107(15) 0.0211(18) 0.0089(15) 0.0021(13) -0.0008(12) 0.0010(13)
C15 0.0152(16) 0.0229(19) 0.0093(15) -0.0028(13) -0.0003(12) 0.0026(14)
C16 0.0196(18) 0.027(2) 0.0088(15) 0.0076(14) 0.0021(13) 0.0060(15)
C17 0.0221(19) 0.0170(18) 0.0215(18) 0.0053(14) 0.0005(14) 0.0046(15)
C18 0.0199(18) 0.0178(18) 0.0147(17) -0.0033(14) -0.0001(13) -0.0004(14)
C19 0.0155(16) 0.0181(18) 0.0077(15) 0.0014(13) 0.0017(12) -0.0004(14)
C20 0.0126(16) 0.0161(17) 0.0090(15) -0.0007(12) -0.0026(12) 0.0025(13)
C21 0.0156(17) 0.0193(18) 0.0125(16) 0.0007(13) -0.0019(13) 0.0000(14)
C22 0.0163(17) 0.028(2) 0.0115(16) 0.0024(14) 0.0041(13) 0.0095(15)
C23 0.0248(19) 0.025(2) 0.0125(17) -0.0037(14) 0.0014(14) 0.0123(16)
C24 0.0223(18) 0.0173(18) 0.0145(17) -0.0040(14) -0.0063(14) 0.0042(15)
C25 0.0116(16) 0.0219(19) 0.0101(15) -0.0001(13) -0.0027(12) 0.0014(14)
C26 0.0084(15) 0.0201(18) 0.0101(15) -0.0012(13) -0.0007(11) 0.0018(13)
C27 0.0111(15) 0.0181(18) 0.0147(16) -0.0034(13) -0.0037(12) 0.0003(13)
C28 0.0223(18) 0.0171(18) 0.0140(17) 0.0026(13) -0.0009(13) 0.0024(14)
C29 0.0162(17) 0.029(2) 0.0146(17) -0.0006(15) -0.0104(13) 0.0052(15)
C30 0.0077(15) 0.029(2) 0.0178(17) -0.0068(15) -0.0023(12) -0.0004(14)
C31 0.0161(17) 0.0174(17) 0.0126(16) -0.0003(13) 0.0016(12) 0.0008(14)

loop_
_atom_type_symbol
_atom_type_description
_atom_type_scat_dispersion_real
_atom_type_scat_dispersion_imag
_atom_type_scat_source
C C 0.0033 0.0016 'International Tables Vol C Tables 4.2.6.8 and 6.1.1.4'
H H 0.0000 0.0000 'International Tables Vol C Tables 4.2.6.8 and 6.1.1.4'
B B 0.0013 0.0007 'International Tables Vol C Tables 4.2.6.8 and 6.1.1.4'
F F 0.0171 0.0103 'International Tables Vol C Tables 4.2.6.8 and 6.1.1.4'
N N 0.0061 0.0033 'International Tables Vol C Tables 4.2.6.8 and 6.1.1.4'
O O 0.0106 0.0060 'International Tables Vol C Tables 4.2.6.8 and 6.1.1.4'
P P 0.1023 0.0942 'International Tables Vol C Tables 4.2.6.8 and 6.1.1.4'

loop_
_geom_angle_atom_site_label_1
_geom_angle_atom_site_label_2
_geom_angle_atom_site_label_3
_geom_angle
O1 P1 N1 102.24(13)
O1 P1 C1 106.46(15)
O2 P1 O1 121.46(14)
O2 P1 N1 106.17(14)
O2 P1 C1 114.34(16)
N1 P1 C1 104.18(15)
O1 B1 C14 103.9(3)
O1 B1 C20 110.6(3)
O1 B1 C26 105.6(3)
C14 B1 C20 114.3(3)
C26 B1 C14 115.9(3)
C26 B1 C20 106.3(3)
P1 O1 B1 129.8(2)
C7 N1 P1 121.6(2)
C11 N1 P1 120.3(2)
C11 N1 C7 118.1(3)
C9 N2 C12 121.8(3)
C9 N2 C13 120.7(3)
C12 N2 C13 117.5(3)
C2 C1 P1 122.1(3)
C6 C1 P1 118.1(3)
C6 C1 C2 119.7(3)
C1 C2 H2 120.1
C3 C2 C1 119.8(3)
C3 C2 H2 120.1
C2 C3 H3 119.9
C2 C3 C4 120.2(4)
C4 C3 H3 119.9
C3 C4 H4 120.0
C5 C4 C3 120.1(4)
C5 C4 H4 120.0
C4 C5 H5 119.9
C4 C5 C6 120.2(3)
C6 C5 H5 119.9
C1 C6 H6 120.1
C5 C6 C1 119.9(3)
C5 C6 H6 120.1
N1 C7 H7 118.8
C8 C7 N1 122.4(3)
C8 C7 H7 118.8
C7 C8 H8 119.9
C7 C8 C9 120.3(3)
C9 C8 H8 119.9
N2 C9 C8 122.3(3)
N2 C9 C10 121.5(3)
C8 C9 C10 116.1(3)
C9 C10 H10 119.6
C11 C10 C9 120.8(3)
C11 C10 H10 119.6
N1 C11 H11 118.9
C10 C11 N1 122.1(3)
C10 C11 H11 118.9
N2 C12 H12A 109.5
N2 C12 H12B 109.5
N2 C12 H12C 109.5
H12A C12 H12B 109.5
H12A C12 H12C 109.5
H12B C12 H12C 109.5
N2 C13 H13A 109.5
N2 C13 H13B 109.5
N2 C13 H13C 109.5
H13A C13 H13B 109.5
H13A C13 H13C 109.5
H13B C13 H13C 109.5
C15 C14 B1 125.1(3)
C15 C14 C19 113.0(3)
C19 C14 B1 120.7(3)
F1 C15 C14 121.1(3)
F1 C15 C16 114.9(3)
C16 C15 C14 124.0(3)
F2 C16 C15 120.4(3)
F2 C16 C17 119.5(3)
C17 C16 C15 120.2(3)
F3 C17 C16 120.2(3)
F3 C17 C18 121.2(3)
C16 C17 C18 118.6(3)
F4 C18 C17 119.2(3)
F4 C18 C19 121.1(3)
C19 C18 C17 119.6(3)
F5 C19 C14 119.4(3)
F5 C19 C18 115.9(3)
C18 C19 C14 124.6(3)
C21 C20 B1 120.3(3)
C25 C20 B1 125.7(3)
C25 C20 C21 113.6(3)
F6 C21 C20 119.3(3)
F6 C21 C22 116.3(3)
C22 C21 C20 124.4(3)
F7 C22 C21 120.8(3)
F7 C22 C23 119.9(3)
C23 C22 C21 119.2(3)
F8 C23 C22 120.3(3)
F8 C23 C24 120.3(4)
C22 C23 C24 119.3(3)
F9 C24 C23 120.4(3)
F9 C24 C25 120.0(3)
C23 C24 C25 119.6(3)
F10 C25 C20 122.3(3)
F10 C25 C24 114.0(3)
C20 C25 C24 123.8(3)
C27 C26 B1 120.1(3)
C31 C26 B1 126.1(3)
C31 C26 C27 113.9(3)
F11 C27 C26 120.1(3)
F11 C27 C28 115.8(3)
C28 C27 C26 124.0(3)
F12 C28 C27 120.4(3)
F12 C28 C29 120.3(3)
C29 C28 C27 119.3(3)
F13 C29 C28 120.2(3)
F13 C29 C30 120.3(3)
C28 C29 C30 119.4(3)
F14 C30 C29 119.3(3)
F14 C30 C31 121.2(3)
C29 C30 C31 119.5(3)
F15 C31 C26 120.6(3)
F15 C31 C30 115.5(3)
C30 C31 C26 123.8(3)

loop_
_geom_bond_atom_site_label_1
_geom_bond_atom_site_label_2
_geom_bond_distance
P1 O1 1.529(2)
P1 O2 1.462(2)
P1 N1 1.759(3)
P1 C1 1.777(4)
B1 O1 1.539(4)
B1 C14 1.643(5)
B1 C20 1.644(5)
B1 C26 1.637(5)
N1 C7 1.377(4)
N1 C11 1.372(4)
N2 C9 1.334(5)
N2 C12 1.463(5)
N2 C13 1.465(5)
F1 C15 1.350(4)
F2 C16 1.346(4)
F3 C17 1.337(4)
F4 C18 1.351(4)
F5 C19 1.355(4)
F6 C21 1.358(4)
F7 C22 1.349(4)
F8 C23 1.344(4)
F9 C24 1.348(4)
F10 C25 1.358(4)
F11 C27 1.355(4)
F12 C28 1.348(4)
F13 C29 1.343(4)
F14 C30 1.342(4)
F15 C31 1.354(4)
C1 C2 1.396(5)
C1 C6 1.395(5)
C2 H2 0.9500
C2 C3 1.380(6)
C3 H3 0.9500
C3 C4 1.393(5)
C4 H4 0.9500
C4 C5 1.378(6)
C5 H5 0.9500
C5 C6 1.386(5)
C6 H6 0.9500
C7 H7 0.9500
C7 C8 1.351(5)
C8 H8 0.9500
C8 C9 1.426(5)
C9 C10 1.427(5)
C10 H10 0.9500
C10 C11 1.348(5)
C11 H11 0.9500
C12 H12A 0.9800
C12 H12B 0.9800
C12 H12C 0.9800
C13 H13A 0.9800
C13 H13B 0.9800
C13 H13C 0.9800
C14 C15 1.390(4)
C14 C19 1.404(5)
C15 C16 1.383(5)
C16 C17 1.373(5)
C17 C18 1.380(5)
C18 C19 1.369(5)
C20 C21 1.390(5)
C20 C25 1.378(5)
C21 C22 1.384(5)
C22 C23 1.366(6)
C23 C24 1.370(5)
C24 C25 1.395(5)
C26 C27 1.391(5)
C26 C31 1.385(5)
C27 C28 1.382(5)
C28 C29 1.372(5)
C29 C30 1.374(5)
C30 C31 1.383(5)
